data_4322485
loop_
_publ_author_name
'Tristram Chivers'
'Andrew Downard'
'Masood Parvez'

_publ_section_title
;
 Entrapment of Lithium Salts by the Lithium Amidinate Li[(nBu)C(NtBu)2]
;
_journal_name_full 'Inorganic Chemistry'
_journal_page_first 4347
_journal_page_last 4353
_journal_paper_doi 10.1021/ic990757v
_journal_volume 38
_journal_year 1999
_chemical_formula_sum 'C34 H70 I Li3 N4 O2'
_chemical_formula_weight 714.66
_chemical_name_systematic
; 

 ? 

;
_space_group_IT_number 14
_symmetry_cell_setting monoclinic
_symmetry_space_group_name_Hall '-P 2yn'
_symmetry_space_group_name_H-M 'P 1 21/n 1'
_atom_sites_solution_hydrogens geom
_atom_sites_solution_primary direct
_atom_sites_solution_secondary difmap
_audit_creation_method SHELXL-97
_cell_angle_alpha 90.00
_cell_angle_beta 96.61(4)
_cell_angle_gamma 90.00
_cell_formula_units_Z 4
_cell_length_a 12.306(6)
_cell_length_b 18.276(8)
_cell_length_c 19.000(6)
_cell_measurement_temperature 293(2)
_cell_volume 4245(3)
_computing_structure_refinement 'SHELXL-97 (Sheldrick, 1997)'
_computing_structure_solution 'SHELXS-97 (Sheldrick, 1990)'
_diffrn_ambient_temperature 293(2)
_diffrn_measured_fraction_theta_full 0.966
_diffrn_measured_fraction_theta_max 0.966
_diffrn_radiation_monochromator graphite
_diffrn_radiation_source 'fine-focus sealed tube'
_diffrn_radiation_type MoK\a
_diffrn_radiation_wavelength 0.71069
_diffrn_reflns_av_R_equivalents 0.0000
_diffrn_reflns_av_sigmaI/netI 0.1050
_diffrn_reflns_limit_h_max 16
_diffrn_reflns_limit_h_min 0
_diffrn_reflns_limit_k_max 23
_diffrn_reflns_limit_k_min 0
_diffrn_reflns_limit_l_max 24
_diffrn_reflns_limit_l_min -24
_diffrn_reflns_number 9770
_diffrn_reflns_theta_full 27.57
_diffrn_reflns_theta_max 27.57
_diffrn_reflns_theta_min 2.78
_exptl_absorpt_coefficient_mu 0.784
_exptl_crystal_density_diffrn 1.118
_exptl_crystal_density_method 'not measured'
_exptl_crystal_F_000 1520
_refine_diff_density_max 1.260
_refine_diff_density_min -0.903
_refine_diff_density_rms 0.113
_refine_ls_extinction_method none
_refine_ls_goodness_of_fit_ref 1.024
_refine_ls_hydrogen_treatment mixed
_refine_ls_matrix_type full
_refine_ls_number_parameters 409
_refine_ls_number_reflns 9770
_refine_ls_number_restraints 0
_refine_ls_restrained_S_all 1.024
_refine_ls_R_factor_all 0.1718
_refine_ls_R_factor_gt 0.0529
_refine_ls_shift/su_max 0.079
_refine_ls_shift/su_mean 0.001
_refine_ls_structure_factor_coef Fsqd
_refine_ls_weighting_details 'w=1/[\s^2^(Fo^2^)+(0.0584P)^2^+17.2683P] where P=(Fo^2^+2Fc^2^)/3'
_refine_ls_weighting_scheme calc
_refine_ls_wR_factor_gt 0.1418
_refine_ls_wR_factor_ref 0.2009
_reflns_number_gt 4300
_reflns_number_total 9770
_reflns_threshold_expression >2sigma(I)
_cod_data_source_file ic990757v_1.cif
_cod_data_source_block s4
_cod_depositor_comments
;
The following automatic conversions were performed:

'_refine_ls_weighting_scheme' value 'calc
w=1/[\s^2^(Fo^2^)+(0.0584P)^2^+17.2683P] where P=(Fo^2^+2Fc^2^)/3'
was changed to 'calc'. New tag '_refine_ls_weighting_details' was
created. The value of the new tag was set to
'w=1/[\s^2^(Fo^2^)+(0.0584P)^2^+17.2683P] where P=(Fo^2^+2Fc^2^)/3'.

Automatic conversion script
Id: cif_fix_values 3143 2015-03-26 13:38:13Z robertas 
;
_cod_database_code 4322485

loop_
_symmetry_equiv_pos_as_xyz
'x, y, z'
'-x+1/2, y+1/2, -z+1/2'
'-x, -y, -z'
'x-1/2, -y-1/2, z-1/2'

loop_
_atom_site_label
_atom_site_type_symbol
_atom_site_fract_x
_atom_site_fract_y
_atom_site_fract_z
_atom_site_U_iso_or_equiv
_atom_site_adp_type
_atom_site_occupancy
_atom_site_calc_flag
_atom_site_refinement_flags
_atom_site_disorder_assembly
_atom_site_disorder_group
I1 I 0.24051(4) 0.07272(3) 0.53191(3) 0.05660(17) Uani 1 d . . .
O1 O 0.0200(4) 0.1176(3) 0.6449(3) 0.0590(13) Uani 1 d . . .
O2 O 0.4494(4) 0.0694(3) 0.4029(3) 0.0606(13) Uani 1 d . . .
N1 N 0.2286(4) 0.2513(3) 0.6509(3) 0.0375(12) Uani 1 d . . .
N2 N 0.1170(4) 0.2719(3) 0.5526(3) 0.0370(12) Uani 1 d . . .
N3 N 0.3919(4) 0.2523(3) 0.4715(2) 0.0334(11) Uani 1 d . . .
N4 N 0.2989(4) 0.2222(3) 0.3673(3) 0.0363(12) Uani 1 d . . .
C1 C 0.1601(5) 0.2985(3) 0.6159(3) 0.0347(14) Uani 1 d . . .
C2 C 0.1404(6) 0.3756(4) 0.6408(4) 0.0431(16) Uani 1 d . . .
H2A H 0.1498 0.3768 0.6921 0.077(3) Uiso 1 calc R . .
H2B H 0.0657 0.3897 0.6247 0.077(3) Uiso 1 calc R . .
C3 C 0.2191(6) 0.4307(4) 0.6126(3) 0.0456(15) Uani 1 d . . .
H3A H 0.2935 0.4133 0.6240 0.077(3) Uiso 1 calc R . .
H3B H 0.2041 0.4331 0.5614 0.077(3) Uiso 1 calc R . .
C4 C 0.2104(6) 0.5065(4) 0.6425(4) 0.0530(18) Uani 1 d . . .
H4A H 0.2293 0.5046 0.6935 0.077(3) Uiso 1 calc R . .
H4B H 0.1353 0.5230 0.6332 0.077(3) Uiso 1 calc R . .
C5 C 0.2842(7) 0.5612(4) 0.6116(4) 0.067(2) Uani 1 d . . .
H5A H 0.3589 0.5457 0.6215 0.077(3) Uiso 1 calc R . .
H5B H 0.2754 0.6084 0.6324 0.077(3) Uiso 1 calc R . .
H5C H 0.2649 0.5641 0.5613 0.077(3) Uiso 1 calc R . .
C6 C 0.2804(5) 0.2579(4) 0.7244(3) 0.0402(15) Uani 1 d . . .
C7 C 0.3579(6) 0.3229(4) 0.7394(4) 0.057(2) Uani 1 d . . .
H7A H 0.4087 0.3242 0.7047 0.077(3) Uiso 1 calc R . .
H7B H 0.3973 0.3177 0.7858 0.077(3) Uiso 1 calc R . .
H7C H 0.3164 0.3674 0.7372 0.077(3) Uiso 1 calc R . .
C8 C 0.1946(6) 0.2587(4) 0.7776(4) 0.0529(18) Uani 1 d . . .
H8A H 0.1527 0.3031 0.7719 0.077(3) Uiso 1 calc R . .
H8B H 0.2310 0.2562 0.8250 0.077(3) Uiso 1 calc R . .
H8C H 0.1467 0.2174 0.7690 0.077(3) Uiso 1 calc R . .
C9 C 0.3472(6) 0.1875(4) 0.7380(4) 0.0494(17) Uani 1 d . . .
H9A H 0.3007 0.1459 0.7268 0.077(3) Uiso 1 calc R . .
H9B H 0.3768 0.1853 0.7870 0.077(3) Uiso 1 calc R . .
H9C H 0.4059 0.1870 0.7088 0.077(3) Uiso 1 calc R . .
C10 C 0.0184(5) 0.2987(4) 0.5090(4) 0.0470(17) Uani 1 d . . .
C11 C -0.0811(5) 0.2943(5) 0.5515(4) 0.062(2) Uani 1 d . . .
H11A H -0.0870 0.2456 0.5696 0.077(3) Uiso 1 calc R . .
H11B H -0.1465 0.3062 0.5211 0.077(3) Uiso 1 calc R . .
H11C H -0.0717 0.3283 0.5902 0.077(3) Uiso 1 calc R . .
C12 C 0.0014(7) 0.2449(5) 0.4475(4) 0.069(2) Uani 1 d . . .
H12A H 0.0619 0.2480 0.4200 0.077(3) Uiso 1 calc R . .
H12B H -0.0651 0.2567 0.4181 0.077(3) Uiso 1 calc R . .
H12C H -0.0034 0.1961 0.4656 0.077(3) Uiso 1 calc R . .
C13 C 0.0261(7) 0.3745(5) 0.4784(5) 0.071(3) Uani 1 d . . .
H13A H 0.0240 0.4101 0.5154 0.077(3) Uiso 1 calc R . .
H13B H -0.0343 0.3824 0.4425 0.077(3) Uiso 1 calc R . .
H13C H 0.0936 0.3791 0.4580 0.077(3) Uiso 1 calc R . .
C14 C 0.3596(5) 0.2724(3) 0.4034(3) 0.0329(13) Uani 1 d . . .
C15 C 0.3832(5) 0.3483(3) 0.3746(3) 0.0415(15) Uani 1 d . . .
H15A H 0.4576 0.3625 0.3916 0.077(3) Uiso 1 calc R . .
H15B H 0.3768 0.3466 0.3232 0.077(3) Uiso 1 calc R . .
C16 C 0.3039(6) 0.4047(3) 0.3978(4) 0.0456(16) Uani 1 d . . .
H16A H 0.3149 0.4088 0.4490 0.077(3) Uiso 1 calc R . .
H16B H 0.2297 0.3877 0.3845 0.077(3) Uiso 1 calc R . .
C17 C 0.3167(7) 0.4798(4) 0.3658(4) 0.059(2) Uani 1 d . . .
H17A H 0.3885 0.4988 0.3828 0.077(3) Uiso 1 calc R . .
H17B H 0.3125 0.4750 0.3147 0.077(3) Uiso 1 calc R . .
C18 C 0.2310(8) 0.5337(4) 0.3836(4) 0.072(2) Uani 1 d . . .
H18A H 0.1596 0.5155 0.3664 0.077(3) Uiso 1 calc R . .
H18B H 0.2427 0.5799 0.3617 0.077(3) Uiso 1 calc R . .
H18C H 0.2361 0.5399 0.4341 0.077(3) Uiso 1 calc R . .
C19 C 0.4976(5) 0.2769(4) 0.5091(3) 0.0415(15) Uani 1 d . . .
C20 C 0.5155(7) 0.2279(5) 0.5746(4) 0.069(2) Uani 1 d . . .
H20A H 0.4576 0.2357 0.6037 0.077(3) Uiso 1 calc R . .
H20B H 0.5844 0.2396 0.6012 0.077(3) Uiso 1 calc R . .
H20C H 0.5156 0.1776 0.5602 0.077(3) Uiso 1 calc R . .
C21 C 0.5011(6) 0.3569(4) 0.5353(4) 0.060(2) Uani 1 d . . .
H21A H 0.5052 0.3892 0.4959 0.077(3) Uiso 1 calc R . .
H21B H 0.5642 0.3638 0.5694 0.077(3) Uiso 1 calc R . .
H21C H 0.4361 0.3673 0.5570 0.077(3) Uiso 1 calc R . .
C22 C 0.5930(5) 0.2620(5) 0.4659(4) 0.060(2) Uani 1 d . . .
H22A H 0.5976 0.2104 0.4571 0.077(3) Uiso 1 calc R . .
H22B H 0.6600 0.2785 0.4919 0.077(3) Uiso 1 calc R . .
H22C H 0.5811 0.2877 0.4216 0.077(3) Uiso 1 calc R . .
C23 C 0.2491(5) 0.2272(4) 0.2936(3) 0.0432(16) Uani 1 d . . .
C24 C 0.1720(6) 0.2917(4) 0.2757(4) 0.0559(19) Uani 1 d . . .
H24A H 0.1238 0.2966 0.3117 0.077(3) Uiso 1 calc R . .
H24B H 0.1298 0.2833 0.2308 0.077(3) Uiso 1 calc R . .
H24C H 0.2140 0.3357 0.2735 0.077(3) Uiso 1 calc R . .
C25 C 0.3347(6) 0.2242(5) 0.2407(4) 0.060(2) Uani 1 d . . .
H25A H 0.3795 0.2673 0.2457 0.077(3) Uiso 1 calc R . .
H25B H 0.2982 0.2218 0.1933 0.077(3) Uiso 1 calc R . .
H25C H 0.3797 0.1816 0.2500 0.077(3) Uiso 1 calc R . .
C26 C 0.1787(6) 0.1580(4) 0.2834(4) 0.059(2) Uani 1 d . . .
H26A H 0.2242 0.1156 0.2923 0.077(3) Uiso 1 calc R . .
H26B H 0.1432 0.1564 0.2357 0.077(3) Uiso 1 calc R . .
H26C H 0.1244 0.1587 0.3159 0.077(3) Uiso 1 calc R . .
C27 C 0.0526(8) 0.0733(5) 0.7049(5) 0.084(3) Uani 1 d . . .
H27A H 0.0309 0.0962 0.7472 0.077(3) Uiso 1 calc R . .
H27B H 0.1315 0.0677 0.7109 0.077(3) Uiso 1 calc R . .
C28 C -0.0006(9) 0.0009(5) 0.6938(6) 0.095(3) Uani 1 d . . .
H28A H -0.0132 -0.0221 0.7382 0.077(3) Uiso 1 calc R A 1
H28B H 0.0408 -0.0319 0.6669 0.077(3) Uiso 1 calc R A 1
C29 C -0.1073(11) 0.0259(8) 0.6512(7) 0.070(3) Uiso 0.635(11) d P B 1
H29A H -0.1535 0.0529 0.6802 0.077(3) Uiso 0.635(11) calc PR B 1
H29B H -0.1480 -0.0147 0.6284 0.077(3) Uiso 0.635(11) calc PR B 1
C30 C -0.0596(12) 0.0746(9) 0.5984(8) 0.072(3) Uiso 0.635(11) d P B 1
H30A H -0.0242 0.0463 0.5644 0.077(3) Uiso 0.635(11) calc PR B 1
H30B H -0.1151 0.1057 0.5733 0.077(3) Uiso 0.635(11) calc PR B 1
C29' C -0.026(2) -0.0096(13) 0.6258(13) 0.070(3) Uiso 0.365(11) d P B 2
H29C H -0.0819 -0.0461 0.6142 0.077(3) Uiso 0.365(11) calc PR B 2
H29D H 0.0372 -0.0186 0.6005 0.077(3) Uiso 0.365(11) calc PR B 2
C30' C -0.083(2) 0.0974(15) 0.6177(15) 0.072(3) Uiso 0.365(11) d P B 2
H30C H -0.1038 0.1138 0.5695 0.077(3) Uiso 0.365(11) calc PR B 2
H30D H -0.1387 0.1086 0.6481 0.077(3) Uiso 0.365(11) calc PR B 2
C31 C 0.4300(7) -0.0083(4) 0.4015(5) 0.068(2) Uani 1 d . . .
H31A H 0.3558 -0.0190 0.4107 0.077(3) Uiso 1 calc R . .
H31B H 0.4805 -0.0329 0.4368 0.077(3) Uiso 1 calc R . .
C32 C 0.4480(10) -0.0317(6) 0.3297(5) 0.091(3) Uani 1 d . . .
H32A H 0.3794 -0.0327 0.2989 0.077(3) Uiso 1 calc R . .
H32B H 0.4803 -0.0802 0.3307 0.077(3) Uiso 1 calc R . .
C33 C 0.5231(10) 0.0227(5) 0.3044(5) 0.099(4) Uani 1 d . . .
H33A H 0.4929 0.0428 0.2591 0.077(3) Uiso 1 calc R . .
H33B H 0.5934 0.0007 0.2992 0.077(3) Uiso 1 calc R . .
C34 C 0.5351(7) 0.0816(5) 0.3606(5) 0.072(2) Uani 1 d . . .
H34A H 0.6056 0.0780 0.3890 0.077(3) Uiso 1 calc R . .
H34B H 0.5286 0.1298 0.3391 0.077(3) Uiso 1 calc R . .
Li1 Li 0.1286(9) 0.1729(6) 0.6032(6) 0.045(3) Uani 1 d . . .
Li2 Li 0.3585(9) 0.1460(6) 0.4361(6) 0.041(3) Uani 1 d . . .
Li3 Li 0.2686(9) 0.2346(7) 0.5319(8) 0.062(4) Uani 1 d . . .

loop_
_atom_site_aniso_label
_atom_site_aniso_U_11
_atom_site_aniso_U_22
_atom_site_aniso_U_33
_atom_site_aniso_U_23
_atom_site_aniso_U_13
_atom_site_aniso_U_12
I1 0.0673(3) 0.0403(2) 0.0668(3) -0.0035(3) 0.0276(2) -0.0035(3)
O1 0.051(3) 0.058(3) 0.069(3) 0.011(3) 0.010(3) -0.015(3)
O2 0.063(3) 0.047(3) 0.078(4) 0.001(3) 0.036(3) 0.006(3)
N1 0.030(3) 0.042(3) 0.040(3) -0.005(2) 0.000(2) 0.002(2)
N2 0.039(3) 0.041(3) 0.032(3) 0.003(2) 0.010(2) 0.000(2)
N3 0.031(3) 0.042(3) 0.027(3) 0.001(2) 0.004(2) -0.005(2)
N4 0.037(3) 0.037(3) 0.034(3) 0.004(2) 0.002(2) -0.003(2)
C1 0.031(3) 0.036(3) 0.040(4) -0.001(3) 0.015(3) -0.001(3)
C2 0.048(4) 0.041(4) 0.043(4) -0.003(3) 0.016(3) 0.002(3)
C3 0.056(4) 0.038(3) 0.044(4) 0.006(3) 0.012(3) -0.001(3)
C4 0.068(5) 0.041(4) 0.051(4) 0.001(3) 0.012(4) -0.004(4)
C5 0.099(6) 0.052(5) 0.050(4) 0.003(4) 0.010(4) -0.024(4)
C6 0.043(4) 0.042(4) 0.035(4) 0.002(3) 0.002(3) 0.000(3)
C7 0.052(4) 0.061(5) 0.054(5) -0.012(4) -0.008(4) -0.009(4)
C8 0.059(5) 0.056(4) 0.045(4) -0.003(4) 0.012(3) 0.001(4)
C9 0.045(4) 0.059(4) 0.043(4) 0.006(3) -0.001(3) 0.006(3)
C10 0.035(4) 0.063(5) 0.043(4) 0.012(3) 0.004(3) 0.005(3)
C11 0.029(4) 0.083(6) 0.074(5) 0.007(5) 0.008(4) 0.005(4)
C12 0.060(5) 0.099(7) 0.044(4) 0.003(5) -0.005(4) 0.004(5)
C13 0.054(5) 0.085(6) 0.073(6) 0.039(5) 0.000(4) 0.011(4)
C14 0.029(3) 0.032(3) 0.040(4) 0.002(3) 0.011(3) 0.000(2)
C15 0.046(4) 0.038(3) 0.042(4) 0.004(3) 0.012(3) -0.009(3)
C16 0.060(4) 0.037(3) 0.042(4) 0.005(3) 0.015(3) 0.004(3)
C17 0.086(6) 0.038(4) 0.057(5) 0.007(3) 0.020(4) -0.004(4)
C18 0.105(7) 0.051(5) 0.059(5) 0.008(4) 0.011(5) 0.015(5)
C19 0.039(3) 0.044(4) 0.043(4) -0.002(3) 0.007(3) -0.006(3)
C20 0.054(5) 0.090(7) 0.058(5) 0.010(5) -0.007(4) -0.013(5)
C21 0.059(5) 0.069(5) 0.052(5) -0.022(4) 0.001(4) -0.015(4)
C22 0.035(4) 0.076(6) 0.071(5) 0.001(4) 0.010(4) -0.002(4)
C23 0.043(4) 0.054(4) 0.032(3) -0.002(3) 0.001(3) -0.005(3)
C24 0.059(5) 0.060(5) 0.046(4) 0.001(4) -0.008(4) 0.007(4)
C25 0.065(5) 0.070(5) 0.047(4) -0.015(4) 0.018(4) -0.012(4)
C26 0.052(5) 0.060(5) 0.061(5) -0.007(4) -0.006(4) -0.010(4)
C27 0.097(7) 0.088(7) 0.064(5) 0.023(6) 0.000(5) -0.036(6)
C28 0.131(10) 0.071(6) 0.077(7) 0.018(5) -0.007(6) -0.026(6)
C31 0.077(6) 0.044(4) 0.089(6) -0.002(4) 0.033(5) 0.003(4)
C32 0.127(9) 0.076(7) 0.075(7) -0.016(5) 0.027(6) -0.015(6)
C33 0.149(10) 0.076(7) 0.084(7) -0.003(6) 0.064(7) 0.006(7)
C34 0.082(6) 0.062(5) 0.080(6) 0.001(5) 0.041(5) 0.001(5)
Li1 0.047(7) 0.037(6) 0.052(7) 0.000(5) 0.009(5) -0.001(5)
Li2 0.053(7) 0.031(5) 0.040(6) -0.003(5) 0.009(5) 0.005(5)
Li3 0.039(7) 0.048(7) 0.104(11) 0.007(7) 0.029(7) -0.006(5)

loop_
_atom_type_symbol
_atom_type_description
_atom_type_scat_dispersion_real
_atom_type_scat_dispersion_imag
_atom_type_scat_source
C C 0.0033 0.0016 'International Tables Vol C Tables 4.2.6.8 and 6.1.1.4'
H H 0.0000 0.0000 'International Tables Vol C Tables 4.2.6.8 and 6.1.1.4'
N N 0.0061 0.0033 'International Tables Vol C Tables 4.2.6.8 and 6.1.1.4'
O O 0.0106 0.0060 'International Tables Vol C Tables 4.2.6.8 and 6.1.1.4'
Li Li -0.0003 0.0001 'International Tables Vol C Tables 4.2.6.8 and 6.1.1.4'
I I -0.4742 1.8119 'International Tables Vol C Tables 4.2.6.8 and 6.1.1.4'

loop_
_geom_angle_atom_site_label_1
_geom_angle_atom_site_label_2
_geom_angle_atom_site_label_3
_geom_angle
_geom_angle_site_symmetry_1
_geom_angle_site_symmetry_3
_geom_angle_publ_flag
Li1 I1 Li2 109.3(3) . . ?
Li1 I1 Li3 53.2(3) . . ?
Li2 I1 Li3 57.0(3) . . ?
C30 O1 C27 106.6(8) . . ?
C30 O1 C30' 25.9(12) . . ?
C27 O1 C30' 108.4(13) . . ?
C30 O1 Li1 118.8(8) . . ?
C27 O1 Li1 119.1(6) . . ?
C30' O1 Li1 130.4(13) . . ?
C34 O2 C31 106.1(6) . . ?
C34 O2 Li2 124.4(6) . . ?
C31 O2 Li2 128.1(5) . . ?
C1 N1 C6 127.0(5) . . ?
C1 N1 Li1 85.3(5) . . ?
C6 N1 Li1 130.9(5) . . ?
C1 N1 Li3 78.3(5) . . ?
C6 N1 Li3 142.6(5) . . ?
Li1 N1 Li3 70.6(5) . . ?
C1 N2 C10 126.6(5) . . ?
C1 N2 Li1 84.2(5) . . ?
C10 N2 Li1 124.5(5) . . ?
C1 N2 Li3 91.0(6) . . ?
C10 N2 Li3 135.0(6) . . ?
Li1 N2 Li3 77.4(5) . . ?
C14 N3 C19 121.4(5) . . ?
C14 N3 Li3 115.2(6) . . ?
C19 N3 Li3 116.5(6) . . ?
C14 N3 Li2 85.4(5) . . ?
C19 N3 Li2 124.7(5) . . ?
Li3 N3 Li2 84.4(5) . . ?
C14 N4 C23 127.0(5) . . ?
C14 N4 Li2 90.0(5) . . ?
C23 N4 Li2 138.8(5) . . ?
N1 C1 N2 112.0(5) . . ?
N1 C1 C2 124.2(6) . . ?
N2 C1 C2 123.5(6) . . ?
N1 C1 Li1 60.2(4) . . ?
N2 C1 Li1 60.7(4) . . ?
C2 C1 Li1 156.3(5) . . ?
N1 C1 Li3 70.1(5) . . ?
N2 C1 Li3 56.2(4) . . ?
C2 C1 Li3 138.9(5) . . ?
Li1 C1 Li3 64.4(4) . . ?
C1 C2 C3 111.8(5) . . ?
C4 C3 C2 113.4(5) . . ?
C3 C4 C5 112.9(6) . . ?
N1 C6 C7 115.7(5) . . ?
N1 C6 C9 104.9(5) . . ?
C7 C6 C9 108.1(6) . . ?
N1 C6 C8 111.6(5) . . ?
C7 C6 C8 109.2(6) . . ?
C9 C6 C8 106.9(5) . . ?
N2 C10 C13 115.9(6) . . ?
N2 C10 C12 104.4(6) . . ?
C13 C10 C12 107.8(7) . . ?
N2 C10 C11 109.9(5) . . ?
C13 C10 C11 109.8(6) . . ?
C12 C10 C11 108.7(6) . . ?
N4 C14 N3 113.1(5) . . ?
N4 C14 C15 124.1(5) . . ?
N3 C14 C15 122.6(5) . . ?
N4 C14 Li2 56.4(4) . . ?
N3 C14 Li2 60.1(4) . . ?
C15 C14 Li2 167.0(5) . . ?
C16 C15 C14 110.8(5) . . ?
C15 C16 C17 113.4(6) . . ?
C18 C17 C16 113.2(6) . . ?
N3 C19 C20 104.5(5) . . ?
N3 C19 C22 111.8(5) . . ?
C20 C19 C22 106.5(6) . . ?
N3 C19 C21 115.8(6) . . ?
C20 C19 C21 107.2(6) . . ?
C22 C19 C21 110.3(6) . . ?
N4 C23 C24 116.2(6) . . ?
N4 C23 C26 103.7(5) . . ?
C24 C23 C26 106.3(6) . . ?
N4 C23 C25 112.3(6) . . ?
C24 C23 C25 109.7(6) . . ?
C26 C23 C25 107.9(6) . . ?
O1 C27 C28 108.5(7) . . ?
C29' C28 C27 108.6(13) . . ?
C29' C28 C29 55.3(12) . . ?
C27 C28 C29 98.4(9) . . ?
C28 C29 C30 98.8(11) . . ?
O1 C30 C29 101.5(11) . . ?
C28 C29' C30' 88.6(16) . . ?
O1 C30' C29' 86.3(15) . . ?
O2 C31 C32 105.2(7) . . ?
C31 C32 C33 105.8(8) . . ?
C32 C33 C34 105.3(7) . . ?
O2 C34 C33 105.7(7) . . ?
O1 Li1 N1 127.1(6) . . ?
O1 Li1 N2 130.2(6) . . ?
N1 Li1 N2 65.9(4) . . ?
O1 Li1 C1 126.2(6) . . ?
N1 Li1 C1 34.6(3) . . ?
N2 Li1 C1 35.1(3) . . ?
O1 Li1 Li3 171.7(7) . . ?
N1 Li1 Li3 61.2(5) . . ?
N2 Li1 Li3 51.6(4) . . ?
C1 Li1 Li3 60.6(4) . . ?
O1 Li1 I1 105.4(5) . . ?
N1 Li1 I1 112.2(5) . . ?
N2 Li1 I1 111.7(5) . . ?
C1 Li1 I1 128.3(5) . . ?
Li3 Li1 I1 68.1(4) . . ?
O2 Li2 N4 118.2(6) . . ?
O2 Li2 N3 132.7(6) . . ?
N4 Li2 N3 66.6(4) . . ?
O2 Li2 C14 126.2(5) . . ?
N4 Li2 C14 33.6(3) . . ?
N3 Li2 C14 34.5(3) . . ?
O2 Li2 Li3 157.9(6) . . ?
N4 Li2 Li3 83.0(5) . . ?
N3 Li2 Li3 47.1(3) . . ?
C14 Li2 Li3 67.6(4) . . ?
O2 Li2 I1 103.2(4) . . ?
N4 Li2 I1 125.6(5) . . ?
N3 Li2 I1 109.6(4) . . ?
C14 Li2 I1 130.5(4) . . ?
Li3 Li2 I1 64.8(3) . . ?
N3 Li3 N2 143.6(7) . . ?
N3 Li3 N1 139.8(7) . . ?
N2 Li3 N1 59.3(4) . . ?
N3 Li3 C1 141.2(6) . . ?
N2 Li3 C1 32.9(3) . . ?
N1 Li3 C1 31.6(2) . . ?
N3 Li3 Li1 163.1(7) . . ?
N2 Li3 Li1 51.0(4) . . ?
N1 Li3 Li1 48.2(4) . . ?
C1 Li3 Li1 55.0(4) . . ?
N3 Li3 Li2 48.6(4) . . ?
N2 Li3 Li2 139.2(7) . . ?
N1 Li3 Li2 147.2(6) . . ?
C1 Li3 Li2 169.7(6) . . ?
Li1 Li3 Li2 115.7(6) . . ?
N3 Li3 I1 104.6(5) . . ?
N2 Li3 I1 102.7(4) . . ?
N1 Li3 I1 95.2(4) . . ?
C1 Li3 I1 113.3(4) . . ?
Li1 Li3 I1 58.6(3) . . ?
Li2 Li3 I1 58.2(3) . . ?

loop_
_geom_bond_atom_site_label_1
_geom_bond_atom_site_label_2
_geom_bond_distance
_geom_bond_site_symmetry_2
_geom_bond_publ_flag
I1 Li1 2.741(11) . ?
I1 Li2 2.797(11) . ?
I1 Li3 2.979(13) . ?
O1 C30 1.469(16) . ?
O1 C27 1.417(9) . ?
O1 C30' 1.36(3) . ?
O1 Li1 1.917(12) . ?
O2 C34 1.415(8) . ?
O2 C31 1.439(9) . ?
O2 Li2 1.942(11) . ?
N1 C1 1.330(8) . ?
N1 C6 1.471(8) . ?
N1 Li1 2.033(12) . ?
N1 Li3 2.388(15) . ?
N2 C1 1.349(8) . ?
N2 C10 1.472(8) . ?
N2 Li1 2.047(12) . ?
N2 Li3 2.066(12) . ?
N3 C14 1.359(7) . ?
N3 C19 1.480(8) . ?
N3 Li3 2.031(12) . ?
N3 Li2 2.081(12) . ?
N4 C14 1.324(8) . ?
N4 C23 1.465(8) . ?
N4 Li2 1.992(12) . ?
C1 C2 1.514(8) . ?
C1 Li1 2.336(13) . ?
C1 Li3 2.486(14) . ?
C2 C3 1.536(9) . ?
C3 C4 1.505(9) . ?
C4 C5 1.513(10) . ?
C6 C7 1.529(9) . ?
C6 C9 1.533(9) . ?
C6 C8 1.544(9) . ?
C10 C13 1.508(10) . ?
C10 C12 1.523(11) . ?
C10 C11 1.544(9) . ?
C14 C15 1.532(8) . ?
C14 Li2 2.392(12) . ?
C15 C16 1.520(9) . ?
C16 C17 1.516(9) . ?
C17 C18 1.509(10) . ?
C19 C20 1.530(10) . ?
C19 C22 1.532(9) . ?
C19 C21 1.543(9) . ?
C23 C24 1.526(9) . ?
C23 C26 1.533(9) . ?
C23 C25 1.538(9) . ?
C27 C28 1.482(12) . ?
C28 C29' 1.31(2) . ?
C28 C29 1.531(16) . ?
C29 C30 1.51(2) . ?
C29' C30' 2.08(4) . ?
C31 C32 1.471(11) . ?
C32 C33 1.475(13) . ?
C33 C34 1.512(12) . ?
Li1 Li3 2.572(16) . ?
Li2 Li3 2.761(17) . ?

loop_
_geom_torsion_atom_site_label_1
_geom_torsion_atom_site_label_2
_geom_torsion_atom_site_label_3
_geom_torsion_atom_site_label_4
_geom_torsion
_geom_torsion_site_symmetry_1
_geom_torsion_site_symmetry_2
_geom_torsion_site_symmetry_3
_geom_torsion_site_symmetry_4
_geom_torsion_publ_flag
C6 N1 C1 N2 -172.3(5) . . . . ?
Li1 N1 C1 N2 -32.8(6) . . . . ?
Li3 N1 C1 N2 38.4(5) . . . . ?
C6 N1 C1 C2 13.0(9) . . . . ?
Li1 N1 C1 C2 152.5(6) . . . . ?
Li3 N1 C1 C2 -136.4(6) . . . . ?
C6 N1 C1 Li1 -139.5(7) . . . . ?
Li3 N1 C1 Li1 71.2(5) . . . . ?
C6 N1 C1 Li3 149.3(7) . . . . ?
Li1 N1 C1 Li3 -71.2(5) . . . . ?
C10 N2 C1 N1 162.0(5) . . . . ?
Li1 N2 C1 N1 32.6(5) . . . . ?
Li3 N2 C1 N1 -44.6(6) . . . . ?
C10 N2 C1 C2 -23.2(9) . . . . ?
Li1 N2 C1 C2 -152.6(6) . . . . ?
Li3 N2 C1 C2 130.1(6) . . . . ?
C10 N2 C1 Li1 129.4(7) . . . . ?
Li3 N2 C1 Li1 -77.2(5) . . . . ?
C10 N2 C1 Li3 -153.3(7) . . . . ?
Li1 N2 C1 Li3 77.2(5) . . . . ?
N1 C1 C2 C3 90.1(7) . . . . ?
N2 C1 C2 C3 -84.0(7) . . . . ?
Li1 C1 C2 C3 -176.8(12) . . . . ?
Li3 C1 C2 C3 -8.8(11) . . . . ?
C1 C2 C3 C4 -173.7(6) . . . . ?
C2 C3 C4 C5 -177.1(6) . . . . ?
C1 N1 C6 C7 -63.1(8) . . . . ?
Li1 N1 C6 C7 175.8(6) . . . . ?
Li3 N1 C6 C7 61.5(10) . . . . ?
C1 N1 C6 C9 178.0(6) . . . . ?
Li1 N1 C6 C9 56.9(8) . . . . ?
Li3 N1 C6 C9 -57.4(10) . . . . ?
C1 N1 C6 C8 62.6(8) . . . . ?
Li1 N1 C6 C8 -58.6(8) . . . . ?
Li3 N1 C6 C8 -172.8(7) . . . . ?
C1 N2 C10 C13 66.9(8) . . . . ?
Li1 N2 C10 C13 178.0(6) . . . . ?
Li3 N2 C10 C13 -73.7(10) . . . . ?
C1 N2 C10 C12 -174.7(6) . . . . ?
Li1 N2 C10 C12 -63.6(8) . . . . ?
Li3 N2 C10 C12 44.7(9) . . . . ?
C1 N2 C10 C11 -58.3(9) . . . . ?
Li1 N2 C10 C11 52.7(8) . . . . ?
Li3 N2 C10 C11 161.1(7) . . . . ?
C23 N4 C14 N3 178.5(5) . . . . ?
Li2 N4 C14 N3 -20.9(6) . . . . ?
C23 N4 C14 C15 3.8(9) . . . . ?
Li2 N4 C14 C15 164.3(6) . . . . ?
C23 N4 C14 Li2 -160.6(7) . . . . ?
C19 N3 C14 N4 148.4(5) . . . . ?
Li3 N3 C14 N4 -61.5(7) . . . . ?
Li2 N3 C14 N4 20.0(5) . . . . ?
C19 N3 C14 C15 -36.7(8) . . . . ?
Li3 N3 C14 C15 113.3(7) . . . . ?
Li2 N3 C14 C15 -165.1(6) . . . . ?
C19 N3 C14 Li2 128.4(6) . . . . ?
Li3 N3 C14 Li2 -81.6(6) . . . . ?
N4 C14 C15 C16 95.8(7) . . . . ?
N3 C14 C15 C16 -78.5(7) . . . . ?
Li2 C14 C15 C16 -177(2) . . . . ?
C14 C15 C16 C17 -175.1(6) . . . . ?
C15 C16 C17 C18 174.6(7) . . . . ?
C14 N3 C19 C20 -166.0(6) . . . . ?
Li3 N3 C19 C20 44.4(8) . . . . ?
Li2 N3 C19 C20 -57.9(7) . . . . ?
C14 N3 C19 C22 -51.1(8) . . . . ?
Li3 N3 C19 C22 159.2(6) . . . . ?
Li2 N3 C19 C22 56.9(8) . . . . ?
C14 N3 C19 C21 76.4(7) . . . . ?
Li3 N3 C19 C21 -73.3(8) . . . . ?
Li2 N3 C19 C21 -175.6(6) . . . . ?
C14 N4 C23 C24 -57.4(8) . . . . ?
Li2 N4 C23 C24 152.9(7) . . . . ?
C14 N4 C23 C26 -173.7(6) . . . . ?
Li2 N4 C23 C26 36.7(9) . . . . ?
C14 N4 C23 C25 70.0(8) . . . . ?
Li2 N4 C23 C25 -79.6(9) . . . . ?
C30 O1 C27 C28 3.8(12) . . . . ?
C30' O1 C27 C28 31.0(17) . . . . ?
Li1 O1 C27 C28 -134.1(8) . . . . ?
O1 C27 C28 C29' 23.3(17) . . . . ?
O1 C27 C28 C29 -32.9(11) . . . . ?
C29' C28 C29 C30 -58.9(16) . . . . ?
C27 C28 C29 C30 48.0(12) . . . . ?
C27 O1 C30 C29 27.6(13) . . . . ?
C30' O1 C30 C29 -70(3) . . . . ?
Li1 O1 C30 C29 165.6(9) . . . . ?
C28 C29 C30 O1 -47.0(13) . . . . ?
C27 C28 C29' C30' -43.9(15) . . . . ?
C29 C28 C29' C30' 43.4(11) . . . . ?
C30 O1 C30' C29' 43(3) . . . . ?
C27 O1 C30' C29' -47.7(14) . . . . ?
Li1 O1 C30' C29' 115.1(13) . . . . ?
C28 C29' C30' O1 58.7(17) . . . . ?
C34 O2 C31 C32 -35.5(9) . . . . ?
Li2 O2 C31 C32 131.5(8) . . . . ?
O2 C31 C32 C33 25.4(11) . . . . ?
C31 C32 C33 C34 -6.7(12) . . . . ?
C31 O2 C34 C33 31.0(9) . . . . ?
Li2 O2 C34 C33 -136.7(8) . . . . ?
C32 C33 C34 O2 -14.7(11) . . . . ?
C30 O1 Li1 N1 167.3(9) . . . . ?
C27 O1 Li1 N1 -59.9(10) . . . . ?
C30' O1 Li1 N1 138.9(17) . . . . ?
C30 O1 Li1 N2 79.0(12) . . . . ?
C27 O1 Li1 N2 -148.1(8) . . . . ?
C30' O1 Li1 N2 50.7(19) . . . . ?
C30 O1 Li1 C1 123.9(10) . . . . ?
C27 O1 Li1 C1 -103.3(9) . . . . ?
C30' O1 Li1 C1 95.5(18) . . . . ?
C30 O1 Li1 Li3 -20(5) . . . . ?
C27 O1 Li1 Li3 112(5) . . . . ?
C30' O1 Li1 Li3 -49(5) . . . . ?
C30 O1 Li1 I1 -58.3(10) . . . . ?
C27 O1 Li1 I1 74.6(8) . . . . ?
C30' O1 Li1 I1 -86.7(17) . . . . ?
C1 N1 Li1 O1 -102.1(8) . . . . ?
C6 N1 Li1 O1 34.6(11) . . . . ?
Li3 N1 Li1 O1 178.7(9) . . . . ?
C1 N1 Li1 N2 21.3(4) . . . . ?
C6 N1 Li1 N2 158.0(6) . . . . ?
Li3 N1 Li1 N2 -58.0(4) . . . . ?
C6 N1 Li1 C1 136.7(7) . . . . ?
Li3 N1 Li1 C1 -79.2(5) . . . . ?
C1 N1 Li1 Li3 79.2(5) . . . . ?
C6 N1 Li1 Li3 -144.1(7) . . . . ?
C1 N1 Li1 I1 126.0(5) . . . . ?
C6 N1 Li1 I1 -97.3(7) . . . . ?
Li3 N1 Li1 I1 46.8(5) . . . . ?
C1 N2 Li1 O1 98.2(8) . . . . ?
C10 N2 Li1 O1 -33.0(11) . . . . ?
Li3 N2 Li1 O1 -169.6(9) . . . . ?
C1 N2 Li1 N1 -21.0(4) . . . . ?
C10 N2 Li1 N1 -152.1(5) . . . . ?
Li3 N2 Li1 N1 71.3(5) . . . . ?
C10 N2 Li1 C1 -131.1(7) . . . . ?
Li3 N2 Li1 C1 92.3(5) . . . . ?
C1 N2 Li1 Li3 -92.3(5) . . . . ?
C10 N2 Li1 Li3 136.6(7) . . . . ?
C1 N2 Li1 I1 -126.5(5) . . . . ?
C10 N2 Li1 I1 102.3(6) . . . . ?
Li3 N2 Li1 I1 -34.2(6) . . . . ?
N1 C1 Li1 O1 104.7(8) . . . . ?
N2 C1 Li1 O1 -110.5(8) . . . . ?
C2 C1 Li1 O1 -3.2(19) . . . . ?
Li3 C1 Li1 O1 -174.5(9) . . . . ?
N2 C1 Li1 N1 144.8(6) . . . . ?
C2 C1 Li1 N1 -107.9(14) . . . . ?
Li3 C1 Li1 N1 80.8(5) . . . . ?
N1 C1 Li1 N2 -144.8(6) . . . . ?
C2 C1 Li1 N2 107.3(14) . . . . ?
Li3 C1 Li1 N2 -64.0(5) . . . . ?
N1 C1 Li1 Li3 -80.8(5) . . . . ?
N2 C1 Li1 Li3 64.0(5) . . . . ?
C2 C1 Li1 Li3 171.3(14) . . . . ?
N1 C1 Li1 I1 -72.7(6) . . . . ?
N2 C1 Li1 I1 72.2(6) . . . . ?
C2 C1 Li1 I1 179.5(11) . . . . ?
Li3 C1 Li1 I1 8.2(6) . . . . ?
Li2 I1 Li1 O1 163.3(5) . . . . ?
Li3 I1 Li1 O1 174.5(7) . . . . ?
Li2 I1 Li1 N1 -54.7(6) . . . . ?
Li3 I1 Li1 N1 -43.5(5) . . . . ?
Li2 I1 Li1 N2 17.2(6) . . . . ?
Li3 I1 Li1 N2 28.4(5) . . . . ?
Li2 I1 Li1 C1 -18.9(7) . . . . ?
Li3 I1 Li1 C1 -7.7(6) . . . . ?
Li2 I1 Li1 Li3 -11.2(5) . . . . ?
C34 O2 Li2 N4 45.6(10) . . . . ?
C31 O2 Li2 N4 -119.2(8) . . . . ?
C34 O2 Li2 N3 -37.6(11) . . . . ?
C31 O2 Li2 N3 157.5(8) . . . . ?
C34 O2 Li2 C14 6.8(11) . . . . ?
C31 O2 Li2 C14 -158.1(7) . . . . ?
C34 O2 Li2 Li3 -116.6(16) . . . . ?
C31 O2 Li2 Li3 78.6(18) . . . . ?
C34 O2 Li2 I1 -170.8(6) . . . . ?
C31 O2 Li2 I1 24.4(9) . . . . ?
C14 N4 Li2 O2 -113.8(7) . . . . ?
C23 N4 Li2 O2 42.4(11) . . . . ?
C14 N4 Li2 N3 13.5(4) . . . . ?
C23 N4 Li2 N3 169.7(7) . . . . ?
C23 N4 Li2 C14 156.2(9) . . . . ?
C14 N4 Li2 Li3 59.5(4) . . . . ?
C23 N4 Li2 Li3 -144.3(7) . . . . ?
C14 N4 Li2 I1 111.5(6) . . . . ?
C23 N4 Li2 I1 -92.3(8) . . . . ?
C14 N3 Li2 O2 94.4(8) . . . . ?
C19 N3 Li2 O2 -31.1(10) . . . . ?
Li3 N3 Li2 O2 -149.7(9) . . . . ?
C14 N3 Li2 N4 -13.2(4) . . . . ?
C19 N3 Li2 N4 -138.7(5) . . . . ?
Li3 N3 Li2 N4 102.7(5) . . . . ?
C19 N3 Li2 C14 -125.5(6) . . . . ?
Li3 N3 Li2 C14 115.9(6) . . . . ?
C14 N3 Li2 Li3 -115.9(6) . . . . ?
C19 N3 Li2 Li3 118.6(7) . . . . ?
C14 N3 Li2 I1 -134.5(5) . . . . ?
C19 N3 Li2 I1 99.9(6) . . . . ?
Li3 N3 Li2 I1 -18.6(6) . . . . ?
N4 C14 Li2 O2 87.5(7) . . . . ?
N3 C14 Li2 O2 -114.7(8) . . . . ?
C15 C14 Li2 O2 -9(3) . . . . ?
N3 C14 Li2 N4 157.7(6) . . . . ?
C15 C14 Li2 N4 -96(2) . . . . ?
N4 C14 Li2 N3 -157.7(6) . . . . ?
C15 C14 Li2 N3 106(2) . . . . ?
N4 C14 Li2 Li3 -112.4(5) . . . . ?
N3 C14 Li2 Li3 45.4(4) . . . . ?
C15 C14 Li2 Li3 151(2) . . . . ?
N4 C14 Li2 I1 -95.6(7) . . . . ?
N3 C14 Li2 I1 62.1(6) . . . . ?
C15 C14 Li2 I1 168(2) . . . . ?
Li1 I1 Li2 O2 171.0(4) . . . . ?
Li3 I1 Li2 O2 160.3(7) . . . . ?
Li1 I1 Li2 N4 -49.1(7) . . . . ?
Li3 I1 Li2 N4 -59.8(6) . . . . ?
Li1 I1 Li2 N3 25.7(6) . . . . ?
Li3 I1 Li2 N3 15.0(4) . . . . ?
Li1 I1 Li2 C14 -6.4(7) . . . . ?
Li3 I1 Li2 C14 -17.1(6) . . . . ?
Li1 I1 Li2 Li3 10.7(5) . . . . ?
C14 N3 Li3 N2 -38.2(15) . . . . ?
C19 N3 Li3 N2 113.4(13) . . . . ?
Li2 N3 Li3 N2 -120.4(13) . . . . ?
C14 N3 Li3 N1 -143.9(9) . . . . ?
C19 N3 Li3 N1 7.7(12) . . . . ?
Li2 N3 Li3 N1 133.9(10) . . . . ?
C14 N3 Li3 C1 -93.3(12) . . . . ?
C19 N3 Li3 C1 58.3(13) . . . . ?
Li2 N3 Li3 C1 -175.5(12) . . . . ?
C14 N3 Li3 Li1 106(3) . . . . ?
C19 N3 Li3 Li1 -102(3) . . . . ?
Li2 N3 Li3 Li1 24(3) . . . . ?
C14 N3 Li3 Li2 82.2(5) . . . . ?
C19 N3 Li3 Li2 -126.2(6) . . . . ?
C14 N3 Li3 I1 99.2(6) . . . . ?
C19 N3 Li3 I1 -109.2(6) . . . . ?
Li2 N3 Li3 I1 17.0(5) . . . . ?
C1 N2 Li3 N3 -108.8(13) . . . . ?
C10 N2 Li3 N3 40.6(17) . . . . ?
Li1 N2 Li3 N3 167.3(14) . . . . ?
C1 N2 Li3 N1 25.0(4) . . . . ?
C10 N2 Li3 N1 174.3(7) . . . . ?
Li1 N2 Li3 N1 -58.9(4) . . . . ?
C10 N2 Li3 C1 149.4(9) . . . . ?
Li1 N2 Li3 C1 -83.9(5) . . . . ?
C1 N2 Li3 Li1 83.9(5) . . . . ?
C10 N2 Li3 Li1 -126.8(8) . . . . ?
C1 N2 Li3 Li2 168.9(9) . . . . ?
C10 N2 Li3 Li2 -41.7(13) . . . . ?
Li1 N2 Li3 Li2 85.1(9) . . . . ?
C1 N2 Li3 I1 113.4(5) . . . . ?
C10 N2 Li3 I1 -97.2(8) . . . . ?
Li1 N2 Li3 I1 29.6(5) . . . . ?
C1 N1 Li3 N3 112.4(10) . . . . ?
C6 N1 Li3 N3 -25.5(15) . . . . ?
Li1 N1 Li3 N3 -158.5(11) . . . . ?
C1 N1 Li3 N2 -25.9(4) . . . . ?
C6 N1 Li3 N2 -163.8(8) . . . . ?
Li1 N1 Li3 N2 63.2(4) . . . . ?
C6 N1 Li3 C1 -137.9(9) . . . . ?
Li1 N1 Li3 C1 89.1(5) . . . . ?
C1 N1 Li3 Li1 -89.1(5) . . . . ?
C6 N1 Li3 Li1 133.1(9) . . . . ?
C1 N1 Li3 Li2 -160.8(11) . . . . ?
C6 N1 Li3 Li2 61.4(14) . . . . ?
Li1 N1 Li3 Li2 -71.7(11) . . . . ?
C1 N1 Li3 I1 -127.6(5) . . . . ?
C6 N1 Li3 I1 94.5(8) . . . . ?
Li1 N1 Li3 I1 -38.6(4) . . . . ?
N1 C1 Li3 N3 -107.7(12) . . . . ?
N2 C1 Li3 N3 116.1(13) . . . . ?
C2 C1 Li3 N3 12.0(17) . . . . ?
Li1 C1 Li3 N3 -173.3(13) . . . . ?
N1 C1 Li3 N2 136.2(6) . . . . ?
C2 C1 Li3 N2 -104.1(9) . . . . ?
Li1 C1 Li3 N2 70.6(5) . . . . ?
N2 C1 Li3 N1 -136.2(6) . . . . ?
C2 C1 Li3 N1 119.8(9) . . . . ?
Li1 C1 Li3 N1 -65.6(5) . . . . ?
N1 C1 Li3 Li1 65.6(5) . . . . ?
N2 C1 Li3 Li1 -70.6(5) . . . . ?
C2 C1 Li3 Li1 -174.7(9) . . . . ?
N1 C1 Li3 Li2 92(4) . . . . ?
N2 C1 Li3 Li2 -45(4) . . . . ?
C2 C1 Li3 Li2 -149(3) . . . . ?
Li1 C1 Li3 Li2 26(4) . . . . ?
N1 C1 Li3 I1 59.2(5) . . . . ?
N2 C1 Li3 I1 -77.0(5) . . . . ?
C2 C1 Li3 I1 178.9(6) . . . . ?
Li1 C1 Li3 I1 -6.4(5) . . . . ?
O1 Li1 Li3 N3 -47(7) . . . . ?
N1 Li1 Li3 N3 126(3) . . . . ?
N2 Li1 Li3 N3 -153(3) . . . . ?
C1 Li1 Li3 N3 165(3) . . . . ?
I1 Li1 Li3 N3 -8(3) . . . . ?
O1 Li1 Li3 N2 106(5) . . . . ?
N1 Li1 Li3 N2 -80.9(5) . . . . ?
C1 Li1 Li3 N2 -41.2(3) . . . . ?
I1 Li1 Li3 N2 145.7(6) . . . . ?
O1 Li1 Li3 N1 -173(5) . . . . ?
N2 Li1 Li3 N1 80.9(5) . . . . ?
C1 Li1 Li3 N1 39.7(3) . . . . ?
I1 Li1 Li3 N1 -133.4(5) . . . . ?
O1 Li1 Li3 C1 147(5) . . . . ?
N1 Li1 Li3 C1 -39.7(3) . . . . ?
N2 Li1 Li3 C1 41.2(3) . . . . ?
I1 Li1 Li3 C1 -173.1(5) . . . . ?
O1 Li1 Li3 Li2 -28(5) . . . . ?
N1 Li1 Li3 Li2 145.2(7) . . . . ?
N2 Li1 Li3 Li2 -133.8(8) . . . . ?
C1 Li1 Li3 Li2 -175.0(7) . . . . ?
I1 Li1 Li3 Li2 11.9(5) . . . . ?
O1 Li1 Li3 I1 -40(5) . . . . ?
N1 Li1 Li3 I1 133.4(5) . . . . ?
N2 Li1 Li3 I1 -145.7(6) . . . . ?
C1 Li1 Li3 I1 173.1(5) . . . . ?
O2 Li2 Li3 N3 99.8(17) . . . . ?
N4 Li2 Li3 N3 -64.4(4) . . . . ?
C14 Li2 Li3 N3 -33.4(3) . . . . ?
I1 Li2 Li3 N3 160.6(6) . . . . ?
O2 Li2 Li3 N2 -131.9(15) . . . . ?
N4 Li2 Li3 N2 63.8(10) . . . . ?
N3 Li2 Li3 N2 128.3(11) . . . . ?
C14 Li2 Li3 N2 94.9(10) . . . . ?
I1 Li2 Li3 N2 -71.1(9) . . . . ?
O2 Li2 Li3 N1 -21(2) . . . . ?
N4 Li2 Li3 N1 174.8(10) . . . . ?
N3 Li2 Li3 N1 -120.8(12) . . . . ?
C14 Li2 Li3 N1 -154.2(11) . . . . ?
I1 Li2 Li3 N1 39.8(10) . . . . ?
O2 Li2 Li3 C1 -96(4) . . . . ?
N4 Li2 Li3 C1 100(4) . . . . ?
N3 Li2 Li3 C1 164(4) . . . . ?
C14 Li2 Li3 C1 131(4) . . . . ?
I1 Li2 Li3 C1 -35(4) . . . . ?
O2 Li2 Li3 Li1 -72.7(18) . . . . ?
N4 Li2 Li3 Li1 123.0(7) . . . . ?
N3 Li2 Li3 Li1 -172.5(9) . . . . ?
C14 Li2 Li3 Li1 154.1(7) . . . . ?
I1 Li2 Li3 Li1 -12.0(5) . . . . ?
O2 Li2 Li3 I1 -60.8(16) . . . . ?
N4 Li2 Li3 I1 135.0(5) . . . . ?
N3 Li2 Li3 I1 -160.6(6) . . . . ?
C14 Li2 Li3 I1 166.0(5) . . . . ?
Li1 I1 Li3 N3 177.7(8) . . . . ?
Li2 I1 Li3 N3 -14.9(5) . . . . ?
Li1 I1 Li3 N2 -26.7(5) . . . . ?
Li2 I1 Li3 N2 140.7(7) . . . . ?
Li1 I1 Li3 N1 33.0(4) . . . . ?
Li2 I1 Li3 N1 -159.6(6) . . . . ?
Li1 I1 Li3 C1 6.2(4) . . . . ?
Li2 I1 Li3 C1 173.5(7) . . . . ?
Li2 I1 Li3 Li1 167.4(6) . . . . ?
Li1 I1 Li3 Li2 -167.4(6) . . . . ?
